data_4312720
loop_
_publ_author_name
'Patrice M. T. Piggot'
'Lincoln A. Hall'
'Andrew J. P. White'
'David J. Williams'

_publ_section_title
;
 Attempted Syntheses of Lanthanide(III) Complexes of the Anisole- and
 Anilinosquarate Ligands
;
_journal_name_full 'Inorganic Chemistry'
_journal_page_first 8344
_journal_page_last 8352
_journal_paper_doi 10.1021/ic034922p
_journal_volume 42
_journal_year 2003
_chemical_formula_sum 'C33 H34.5 Gd O18.75'
_chemical_formula_weight 888.36
_chemical_name_systematic
; 
 ? 
;
_space_group_IT_number 13
_symmetry_cell_setting monoclinic
_symmetry_space_group_name_Hall '-P 2yc'
_symmetry_space_group_name_H-M 'P 1 2/c 1'
_atom_sites_solution_hydrogens geom
_atom_sites_solution_primary direct
_atom_sites_solution_secondary difmap
_audit_creation_method SHELXL
_cell_angle_alpha 90.00
_cell_angle_beta 108.6525(9)
_cell_angle_gamma 90.00
_cell_formula_units_Z 8
_cell_length_a 27.9313(5)
_cell_length_b 13.5738(3)
_cell_length_c 19.5825(3)
_cell_measurement_temperature 150(2)
_cell_volume 7034.4(2)
_computing_data_reduction 'Siemens SHELXTL'
_computing_molecular_graphics 'Siemens SHELXTL'
_computing_publication_material 'Siemens SHELXTL'
_computing_structure_refinement 'SHELXL-93 (Sheldrick, 1993)'
_computing_structure_solution 'SHELXS-86 (Sheldrick, 1990)'
_diffrn_ambient_temperature 150(2)
_diffrn_measurement_device 'Nonius Kappa CCD'
_diffrn_measurement_method '\w scans'
_diffrn_radiation_monochromator graphite
_diffrn_radiation_source 'fine-focus sealed tube'
_diffrn_radiation_type MoK\a
_diffrn_radiation_wavelength 0.71073
_diffrn_reflns_av_R_equivalents 0.0844
_diffrn_reflns_av_sigmaI/netI 0.0972
_diffrn_reflns_limit_h_max 36
_diffrn_reflns_limit_h_min -35
_diffrn_reflns_limit_k_max 16
_diffrn_reflns_limit_k_min -17
_diffrn_reflns_limit_l_max 25
_diffrn_reflns_limit_l_min -25
_diffrn_reflns_number 47510
_diffrn_reflns_theta_max 27.50
_diffrn_reflns_theta_min 2.55
_exptl_absorpt_coefficient_mu 1.969
_exptl_absorpt_correction_T_max 0.8910
_exptl_absorpt_correction_T_min 0.7981
_exptl_absorpt_correction_type empirical
_exptl_crystal_colour Colourless
_exptl_crystal_density_diffrn 1.678
_exptl_crystal_description prisms
_exptl_crystal_F_000 3572
_exptl_crystal_size_max 0.12
_exptl_crystal_size_mid 0.08
_exptl_crystal_size_min 0.06
_refine_diff_density_max 1.028
_refine_diff_density_min -0.805
_refine_diff_density_rms 0.126
_refine_ls_extinction_coef 0.00036(4)
_refine_ls_extinction_expression Fc^*^=kFc[1+0.001xFc^2^\l^3^/sin(2\q)]^-1/4^
_refine_ls_extinction_method SHELXL
_refine_ls_goodness_of_fit_all 1.175
_refine_ls_goodness_of_fit_obs 1.344
_refine_ls_matrix_type full
_refine_ls_number_parameters 1018
_refine_ls_number_reflns 14247
_refine_ls_number_restraints 33
_refine_ls_restrained_S_all 1.196
_refine_ls_restrained_S_obs 1.350
_refine_ls_R_factor_all 0.1262
_refine_ls_R_factor_obs 0.0649
_refine_ls_shift/esd_max -0.002
_refine_ls_shift/esd_mean 0.000
_refine_ls_structure_factor_coef Fsqd
_refine_ls_weighting_details 'w=1/[\s^2^(Fo^2^)+(0.0000P)^2^+45.8763P] where P=(Fo^2^+2Fc^2^)/3'
_refine_ls_weighting_scheme calc
_refine_ls_wR_factor_all 0.1473
_refine_ls_wR_factor_obs 0.1264
_reflns_number_observed 9684
_reflns_number_total 16084
_reflns_observed_criterion >2sigma(I)
_cod_data_source_file ic034922psi20030801_060640_3.cif
_cod_data_source_block Compound3
_cod_depositor_comments
;
The following automatic conversions were performed:

'_symmetry_cell_setting' value 'Monoclinic' changed to 'monoclinic'
according to the built-in table from CIF Core dictionary named
'cif_core.dic' version 2.4.1 from
2010-06-29.

'_exptl_absorpt_correction_type' value 'Empirical'
changed to 'empirical' according to the built-in table from CIF Core
dictionary named 'cif_core.dic' version 2.4.1 from 2010-06-29.

Automatic conversion script
Id: cif_fix_values 1646 2011-03-28 12:23:43Z adriana 

The following automatic conversions were performed:

'_refine_ls_weighting_scheme' value 'calc
w=1/[\s^2^(Fo^2^)+(0.0000P)^2^+45.8763P] where P=(Fo^2^+2Fc^2^)/3'
was changed to 'calc'. New tag '_refine_ls_weighting_details' was
created. The value of the new tag was set to
'w=1/[\s^2^(Fo^2^)+(0.0000P)^2^+45.8763P] where P=(Fo^2^+2Fc^2^)/3'.

Automatic conversion script
Id: cif_fix_values 3143 2015-03-26 13:38:13Z robertas 
;
_cod_original_formula_sum 'C33 H34.50 O18.75 Gd'
_cod_database_code 4312720

loop_
_symmetry_equiv_pos_as_xyz
'x, y, z'
'-x, y, -z+1/2'
'-x, -y, -z'
'x, -y, z-1/2'

loop_
_atom_site_aniso_label
_atom_site_aniso_U_11
_atom_site_aniso_U_22
_atom_site_aniso_U_33
_atom_site_aniso_U_23
_atom_site_aniso_U_13
_atom_site_aniso_U_12
Gd1 0.0303(2) 0.0359(2) 0.0270(2) -0.0009(2) 0.0090(2) -0.0022(2)
Gd2 0.0362(2) 0.0327(2) 0.0242(2) -0.0021(2) 0.0038(2) 0.0056(2)
C1A 0.038(5) 0.027(5) 0.024(4) -0.003(3) 0.007(3) -0.002(4)
O1A 0.039(3) 0.052(4) 0.032(3) -0.008(3) 0.008(3) -0.006(3)
C2A 0.054(6) 0.040(5) 0.025(4) 0.000(4) 0.016(4) 0.002(5)
O2A 0.038(3) 0.067(4) 0.035(3) -0.002(3) 0.012(3) 0.000(3)
C3A 0.047(5) 0.039(6) 0.034(5) 0.002(4) 0.016(4) 0.004(4)
O3A 0.054(4) 0.052(4) 0.029(3) 0.000(3) 0.013(3) -0.001(3)
C4A 0.052(6) 0.033(5) 0.031(4) -0.002(4) 0.012(4) 0.004(4)
C5A 0.047(5) 0.032(5) 0.033(5) 0.003(4) 0.016(4) 0.006(4)
C6A 0.054(6) 0.046(6) 0.031(5) 0.001(4) 0.024(4) -0.002(5)
C7A 0.052(6) 0.040(5) 0.031(5) 0.001(4) 0.008(4) -0.005(4)
C8A 0.044(6) 0.042(6) 0.041(5) -0.003(4) 0.016(4) 0.002(4)
C9A 0.052(6) 0.058(6) 0.034(5) -0.002(4) 0.017(4) 0.001(5)
C10A 0.053(6) 0.050(6) 0.029(5) -0.007(4) 0.008(4) 0.000(5)
O11A 0.045(4) 0.086(6) 0.062(5) -0.026(4) 0.015(4) -0.009(4)
C12A 0.058(13) 0.049(12) 0.060(12) -0.004(10) 0.033(11) -0.021(10)
C12' 0.045(12) 0.067(15) 0.085(17) 0.016(13) 0.019(12) 0.010(11)
C1B 0.040(5) 0.053(6) 0.019(4) -0.003(4) 0.007(4) 0.000(4)
O1B 0.053(4) 0.039(4) 0.039(3) -0.009(3) 0.017(3) -0.010(3)
C2B 0.043(5) 0.045(6) 0.017(4) 0.002(4) 0.004(4) -0.001(4)
O2B 0.055(4) 0.030(3) 0.040(3) 0.002(3) 0.012(3) 0.005(3)
C3B 0.053(6) 0.029(5) 0.022(4) 0.005(4) 0.008(4) -0.002(4)
O3B 0.040(3) 0.039(4) 0.028(3) -0.001(3) 0.000(3) 0.002(3)
C4B 0.044(5) 0.032(5) 0.024(4) -0.004(3) 0.010(4) -0.006(4)
C5B 0.039(5) 0.043(5) 0.027(4) 0.003(4) 0.008(4) -0.001(4)
C6B 0.043(5) 0.046(6) 0.029(4) -0.002(4) 0.001(4) 0.000(5)
C7B 0.049(6) 0.036(5) 0.042(5) 0.002(4) 0.005(4) 0.006(4)
C8B 0.047(6) 0.052(7) 0.043(5) 0.006(5) 0.001(4) 0.013(5)
C9B 0.042(6) 0.055(7) 0.044(5) -0.002(5) 0.006(4) -0.010(5)
C10B 0.046(6) 0.053(6) 0.033(5) -0.010(4) -0.001(4) -0.007(5)
O11B 0.045(4) 0.068(5) 0.074(5) 0.003(4) -0.004(4) 0.013(4)
C12B 0.045(6) 0.083(9) 0.064(7) 0.000(6) 0.002(5) 0.000(6)
C1C 0.039(5) 0.032(5) 0.034(5) -0.002(4) 0.008(4) -0.002(4)
O1C 0.049(4) 0.052(4) 0.036(3) -0.013(3) 0.009(3) 0.006(3)
C2C 0.038(5) 0.038(5) 0.028(4) 0.008(4) 0.006(4) 0.003(4)
O2C 0.040(4) 0.071(5) 0.040(4) 0.004(3) 0.008(3) -0.001(3)
C3C 0.037(5) 0.034(5) 0.037(5) 0.007(4) 0.014(4) -0.003(4)
O3C 0.034(3) 0.054(4) 0.025(3) -0.003(3) 0.008(2) -0.002(3)
C4C 0.040(5) 0.030(5) 0.032(4) 0.002(4) 0.014(4) -0.006(4)
C5C 0.038(5) 0.030(4) 0.026(4) -0.004(3) 0.005(4) -0.003(4)
C6C 0.053(6) 0.038(5) 0.033(5) -0.001(4) 0.015(4) 0.001(4)
C7C 0.042(5) 0.039(5) 0.034(5) 0.002(4) 0.003(4) 0.004(4)
C8C 0.040(5) 0.032(5) 0.037(5) 0.004(4) 0.006(4) 0.001(4)
C9C 0.044(5) 0.037(5) 0.033(5) -0.005(4) 0.007(4) -0.004(4)
C10C 0.039(5) 0.037(5) 0.026(4) 0.004(4) 0.003(4) -0.002(4)
O11C 0.038(3) 0.058(4) 0.042(3) -0.003(3) 0.019(3) -0.002(3)
C12C 0.029(9) 0.050(12) 0.038(9) -0.012(8) 0.004(7) 0.002(8)
C12" 0.038(10) 0.049(11) 0.045(10) 0.003(9) 0.011(8) -0.003(9)
C1D 0.051(6) 0.022(5) 0.045(5) -0.002(4) 0.014(4) 0.001(4)
O1D 0.060(4) 0.047(4) 0.021(3) -0.007(3) 0.013(3) 0.003(3)
C2D 0.046(5) 0.019(4) 0.033(4) -0.001(3) 0.008(4) -0.001(4)
O2D 0.052(4) 0.052(4) 0.031(3) 0.003(3) 0.011(3) -0.004(3)
C3D 0.051(5) 0.025(5) 0.034(5) 0.003(4) 0.006(4) 0.002(4)
O3D 0.054(4) 0.045(4) 0.028(3) 0.002(3) 0.006(3) -0.002(3)
C4D 0.048(5) 0.029(5) 0.025(4) -0.008(3) 0.004(4) -0.002(4)
C5D 0.052(6) 0.030(5) 0.028(4) 0.000(4) 0.003(4) 0.008(4)
C6D 0.054(6) 0.052(6) 0.031(5) 0.005(4) 0.007(4) 0.006(5)
C7D 0.057(6) 0.049(6) 0.036(5) -0.004(4) 0.000(5) 0.000(5)
C8D 0.046(6) 0.042(6) 0.047(6) -0.001(5) 0.001(5) 0.004(5)
C9D 0.059(7) 0.051(6) 0.043(5) 0.000(5) 0.016(5) 0.005(5)
C10D 0.052(6) 0.051(6) 0.029(5) 0.001(4) 0.003(4) 0.003(5)
O11D 0.052(4) 0.073(5) 0.062(5) -0.003(4) 0.009(4) 0.012(4)
C12D 0.051(7) 0.113(11) 0.075(8) -0.002(8) 0.018(6) 0.008(7)
C1E 0.054(6) 0.040(5) 0.021(4) -0.002(4) 0.009(4) 0.008(4)
O1E 0.063(4) 0.040(4) 0.034(3) -0.001(3) 0.011(3) 0.022(3)
C2E 0.058(6) 0.031(5) 0.031(5) 0.002(4) 0.017(4) -0.008(4)
O2E 0.071(5) 0.046(4) 0.049(4) 0.003(3) 0.023(4) -0.008(4)
C3E 0.040(5) 0.037(5) 0.023(4) -0.003(4) 0.006(4) -0.008(4)
O3E 0.040(3) 0.031(3) 0.038(3) 0.002(3) 0.015(3) 0.000(3)
C4E 0.042(5) 0.027(5) 0.025(4) -0.003(3) 0.003(4) 0.011(4)
C5E 0.037(5) 0.043(5) 0.025(4) -0.003(4) 0.005(4) 0.015(4)
C6E 0.033(5) 0.056(6) 0.027(4) 0.000(4) 0.008(4) -0.005(4)
C7E 0.042(6) 0.060(6) 0.037(5) 0.008(5) 0.005(4) -0.002(5)
C8E 0.041(6) 0.079(8) 0.044(6) 0.022(5) 0.008(5) -0.010(5)
C9E 0.025(5) 0.085(9) 0.055(6) 0.000(6) 0.005(4) 0.013(5)
C10E 0.043(6) 0.072(7) 0.046(6) -0.016(5) 0.006(5) 0.013(5)
O11E 0.060(5) 0.131(7) 0.085(5) 0.052(5) -0.007(4) -0.041(5)
C12E 0.036(11) 0.090(18) 0.053(12) -0.008(12) 0.004(9) 0.001(11)
C12* 0.021(9) 0.060(13) 0.046(10) -0.008(9) -0.004(8) -0.002(8)
C1F 0.038(5) 0.020(4) 0.029(4) 0.001(3) 0.008(4) -0.001(3)
O1F 0.037(3) 0.049(4) 0.023(3) 0.001(2) 0.009(2) 0.001(3)
C2F 0.041(5) 0.038(5) 0.029(4) -0.002(4) 0.010(4) 0.005(4)
O2F 0.030(3) 0.068(4) 0.030(3) -0.002(3) 0.005(3) -0.002(3)
C3F 0.032(4) 0.027(4) 0.034(5) -0.002(3) 0.013(4) -0.002(3)
O3F 0.041(3) 0.035(3) 0.027(3) -0.005(2) 0.007(3) 0.005(3)
C4F 0.037(5) 0.023(4) 0.026(4) -0.004(3) 0.011(4) 0.002(3)
C5F 0.037(5) 0.024(4) 0.031(4) 0.000(3) 0.009(4) 0.005(4)
C6F 0.039(5) 0.030(4) 0.031(4) -0.003(3) 0.012(4) -0.001(4)
C7F 0.031(5) 0.043(5) 0.038(5) 0.000(4) 0.005(4) 0.001(4)
C8F 0.029(4) 0.041(5) 0.034(4) 0.000(4) 0.009(4) -0.001(4)
C9F 0.033(5) 0.054(6) 0.030(4) 0.004(4) 0.009(4) 0.004(4)
C10F 0.034(5) 0.041(5) 0.030(4) 0.002(4) 0.005(4) 0.001(4)
O11F 0.037(3) 0.059(4) 0.037(3) -0.003(3) 0.016(3) -0.004(3)
C12F 0.042(5) 0.065(7) 0.047(5) 0.005(5) 0.022(4) -0.002(5)
O21 0.056(4) 0.042(4) 0.041(3) 0.006(3) 0.015(3) -0.007(3)
O22 0.033(3) 0.103(6) 0.043(4) 0.006(4) 0.012(3) 0.005(4)
O23 0.042(4) 0.059(4) 0.038(3) 0.001(3) 0.010(3) 0.009(3)
O24 0.058(4) 0.043(4) 0.039(3) -0.011(3) 0.023(3) -0.007(3)
O31 0.042(3) 0.034(3) 0.033(3) -0.003(2) 0.009(3) 0.002(3)
O32 0.046(4) 0.048(4) 0.032(3) 0.003(3) 0.007(3) -0.010(3)
O33 0.033(3) 0.064(4) 0.033(3) -0.003(3) 0.010(2) 0.005(3)
O34 0.048(4) 0.045(4) 0.029(3) 0.000(3) 0.006(3) 0.012(3)
O40 0.054(8) 0.051(8) 0.048(7) -0.003(6) 0.017(6) 0.001(6)
O50 0.039(7) 0.034(7) 0.042(7) -0.002(5) 0.016(6) 0.008(5)
O51 0.049(7) 0.029(7) 0.034(6) 0.003(5) 0.008(5) 0.013(6)
O60 0.076(15) 0.022(15) 0.040(13) 0.014(11) 0.009(9) -0.002(12)
O70 0.080(8) 0.082(9) 0.094(9) -0.018(7) -0.006(7) 0.032(7)

loop_
_atom_site_label
_atom_site_type_symbol
_atom_site_fract_x
_atom_site_fract_y
_atom_site_fract_z
_atom_site_U_iso_or_equiv
_atom_site_thermal_displace_type
_atom_site_occupancy
_atom_site_calc_flag
_atom_site_refinement_flags
_atom_site_disorder_group
Gd1 Gd 0.345025(14) 1.40861(3) 0.29947(2) 0.03112(12) Uani 1 d . .
Gd2 Gd 0.149287(15) 0.91013(3) 0.24417(2) 0.03242(12) Uani 1 d . .
C1A C 0.3021(3) 1.3909(6) 0.1119(4) 0.031(2) Uani 1 d . .
O1A O 0.3019(2) 1.3957(5) 0.1758(3) 0.0417(14) Uani 1 d . .
C2A C 0.3418(3) 1.3997(7) 0.0763(4) 0.039(2) Uani 1 d . .
O2A O 0.3884(2) 1.4067(5) 0.0977(3) 0.0465(15) Uani 1 d . .
C3A C 0.3016(3) 1.3914(6) 0.0058(4) 0.039(2) Uani 1 d . .
O3A O 0.3000(2) 1.3955(5) -0.0584(3) 0.045(2) Uani 1 d . .
C4A C 0.2648(3) 1.3802(6) 0.0424(4) 0.039(2) Uani 1 d . .
C5A C 0.2108(3) 1.3671(6) 0.0193(4) 0.037(2) Uani 1 d . .
C6A C 0.1835(3) 1.3599(7) -0.0549(4) 0.041(2) Uani 1 d . .
H6AA H 0.2014(3) 1.3630(7) -0.0888(4) 0.050 Uiso 1 calc R .
C7A C 0.1320(3) 1.3487(6) -0.0796(5) 0.042(2) Uani 1 d . .
H7AA H 0.1145(3) 1.3447(6) -0.1298(5) 0.051 Uiso 1 calc R .
C8A C 0.1058(3) 1.3434(7) -0.0303(5) 0.042(2) Uani 1 d D .
C9A C 0.1318(4) 1.3473(7) 0.0435(5) 0.047(2) Uani 1 d . .
H9AA H 0.1139(4) 1.3415(7) 0.0772(5) 0.056 Uiso 1 calc R .
C10A C 0.1835(4) 1.3595(7) 0.0673(5) 0.045(2) Uani 1 d . .
H10A H 0.2009(4) 1.3629(7) 0.1176(5) 0.054 Uiso 1 calc R .
O11A O 0.0552(2) 1.3324(6) -0.0547(4) 0.065(2) Uani 1 d D .
C12A C 0.0246(6) 1.3589(14) -0.0117(9) 0.052(5) Uani 0.50 d PD 1
H12A H -0.0110(6) 1.3456(14) -0.0386(9) 0.078 Uiso 0.50 calc PR 1
H12B H 0.0289(6) 1.4291(14) 0.0002(9) 0.078 Uiso 0.50 calc PR 1
H12C H 0.0347(6) 1.3200(14) 0.0328(9) 0.078 Uiso 0.50 calc PR 1
C12' C 0.0256(6) 1.3113(16) -0.1271(7) 0.066(6) Uani 0.50 d PD 2
H12D H -0.0101(6) 1.3070(16) -0.1304(7) 0.099 Uiso 0.50 calc PR 2
H12E H 0.0365(6) 1.2484(16) -0.1418(7) 0.099 Uiso 0.50 calc PR 2
H12F H 0.0301(6) 1.3638(16) -0.1588(7) 0.099 Uiso 0.50 calc PR 2
C1B C 0.2989(3) 1.1675(7) 0.2709(4) 0.038(2) Uani 1 d . .
O1B O 0.3259(2) 1.2427(4) 0.2755(3) 0.0430(15) Uani 1 d . .
C2B C 0.2450(3) 1.1483(7) 0.2641(4) 0.036(2) Uani 1 d . .
O2B O 0.2081(2) 1.1963(4) 0.2666(3) 0.0426(15) Uani 1 d . .
C3B C 0.2568(3) 1.0407(6) 0.2602(4) 0.036(2) Uani 1 d . .
O3B O 0.2311(2) 0.9634(4) 0.2528(3) 0.0382(14) Uani 1 d . .
C4B C 0.3090(3) 1.0638(6) 0.2708(4) 0.033(2) Uani 1 d . .
C5B C 0.3538(3) 1.0078(7) 0.2832(4) 0.037(2) Uani 1 d . .
C6B C 0.3523(3) 0.9021(7) 0.2825(4) 0.042(2) Uani 1 d . .
H6BA H 0.3209(3) 0.8684(7) 0.2715(4) 0.050 Uiso 1 calc R .
C7B C 0.3963(3) 0.8505(7) 0.2976(5) 0.045(2) Uani 1 d . .
H7BA H 0.3950(3) 0.7806(7) 0.2952(5) 0.054 Uiso 1 calc R .
C8B C 0.4428(4) 0.8968(8) 0.3163(5) 0.051(2) Uani 1 d . .
C9B C 0.4451(4) 0.9983(7) 0.3180(5) 0.049(2) Uani 1 d . .
H9BA H 0.4769(4) 1.0309(7) 0.3308(5) 0.059 Uiso 1 calc R .
C10B C 0.4009(3) 1.0523(7) 0.3010(4) 0.047(2) Uani 1 d . .
H10B H 0.4028(3) 1.1222(7) 0.3015(4) 0.056 Uiso 1 calc R .
O11B O 0.4838(3) 0.8362(6) 0.3300(4) 0.068(2) Uani 1 d . .
C12B C 0.5321(4) 0.8803(9) 0.3568(6) 0.068(3) Uani 1 d . .
H12A H 0.5582(4) 0.8294(9) 0.3645(6) 0.101 Uiso 1 calc R .
H12B H 0.5355(4) 0.9133(9) 0.4026(6) 0.101 Uiso 1 calc R .
H12C H 0.5362(4) 0.9287(9) 0.3219(6) 0.101 Uiso 1 calc R .
C1C C 0.3606(3) 1.3558(6) 0.5767(4) 0.036(2) Uani 1 d . .
O1C O 0.3755(2) 1.3592(5) 0.6426(3) 0.047(2) Uani 1 d . .
C2C C 0.3866(3) 1.3442(6) 0.5216(4) 0.036(2) Uani 1 d . .
O2C O 0.4302(2) 1.3315(5) 0.5219(3) 0.051(2) Uani 1 d . .
C3C C 0.3361(3) 1.3511(6) 0.4647(4) 0.036(2) Uani 1 d . .
O3C O 0.3208(2) 1.3456(4) 0.3967(3) 0.0381(14) Uani 1 d . .
C4C C 0.3122(3) 1.3625(6) 0.5194(4) 0.033(2) Uani 1 d . .
C5C C 0.2607(3) 1.3730(6) 0.5152(4) 0.033(2) Uani 1 d . .
C6C C 0.2227(3) 1.3765(6) 0.4485(4) 0.041(2) Uani 1 d . .
H6CA H 0.2316(3) 1.3742(6) 0.4056(4) 0.049 Uiso 1 calc R .
C7C C 0.1720(3) 1.3833(6) 0.4434(4) 0.040(2) Uani 1 d . .
H7CA H 0.1466(3) 1.3851(6) 0.3975(4) 0.048 Uiso 1 calc R .
C8C C 0.1590(3) 1.3874(6) 0.5052(4) 0.038(2) Uani 1 d D .
C9C C 0.1958(3) 1.3850(6) 0.5726(4) 0.039(2) Uani 1 d . .
H9CA H 0.1863(3) 1.3885(6) 0.6150(4) 0.047 Uiso 1 calc R .
C10C C 0.2456(3) 1.3777(6) 0.5777(4) 0.036(2) Uani 1 d . .
H10C H 0.2705(3) 1.3758(6) 0.6239(4) 0.043 Uiso 1 calc R .
O11C O 0.1091(2) 1.3929(5) 0.5008(3) 0.044(2) Uani 1 d D .
C12C C 0.0721(5) 1.3929(13) 0.4306(6) 0.041(4) Uani 0.50 d PD 1
H12G H 0.0382(5) 1.3970(13) 0.4351(6) 0.061 Uiso 0.50 calc PR 1
H12H H 0.0750(5) 1.3320(13) 0.4054(6) 0.061 Uiso 0.50 calc PR 1
H12I H 0.0777(5) 1.4496(13) 0.4032(6) 0.061 Uiso 0.50 calc PR 1
C12" C 0.0927(6) 1.4074(14) 0.5626(7) 0.044(4) Uani 0.50 d PD 2
H12J H 0.0557(6) 1.4090(14) 0.5473(7) 0.067 Uiso 0.50 calc PR 2
H12K H 0.1061(6) 1.4699(14) 0.5859(7) 0.067 Uiso 0.50 calc PR 2
H12L H 0.1051(6) 1.3532(14) 0.5968(7) 0.067 Uiso 0.50 calc PR 2
C1D C 0.2036(3) 0.8894(6) 0.4329(5) 0.040(2) Uani 1 d . .
O1D O 0.1994(2) 0.8939(4) 0.3672(3) 0.0427(15) Uani 1 d . .
C2D C 0.1652(3) 0.8933(6) 0.4726(4) 0.034(2) Uani 1 d . .
O2D O 0.1192(2) 0.8976(5) 0.4556(3) 0.0457(15) Uani 1 d . .
C3D C 0.2099(3) 0.8892(6) 0.5417(4) 0.038(2) Uani 1 d . .
O3D O 0.2142(2) 0.8917(4) 0.6064(3) 0.0442(15) Uani 1 d . .
C4D C 0.2427(3) 0.8792(6) 0.4982(4) 0.036(2) Uani 1 d . .
C5D C 0.2966(3) 0.8659(6) 0.5170(4) 0.039(2) Uani 1 d . .
C6D C 0.3275(4) 0.8674(7) 0.5885(5) 0.047(2) Uani 1 d . .
H6DA H 0.3128(4) 0.8758(7) 0.6258(5) 0.056 Uiso 1 calc R .
C7D C 0.3796(4) 0.8568(7) 0.6061(5) 0.051(2) Uani 1 d . .
H7DA H 0.4004(4) 0.8593(7) 0.6551(5) 0.061 Uiso 1 calc R .
C8D C 0.4009(4) 0.8426(7) 0.5518(5) 0.049(2) Uani 1 d . .
C9D C 0.3713(4) 0.8392(7) 0.4799(5) 0.051(2) Uani 1 d . .
H9DA H 0.3861(4) 0.8287(7) 0.4431(5) 0.061 Uiso 1 calc R .
C10D C 0.3189(4) 0.8515(7) 0.4630(5) 0.046(2) Uani 1 d . .
H10D H 0.2981(4) 0.8501(7) 0.4140(5) 0.055 Uiso 1 calc R .
O11D O 0.4525(3) 0.8347(6) 0.5749(4) 0.065(2) Uani 1 d . .
C12D C 0.4775(4) 0.8264(10) 0.5201(6) 0.080(4) Uani 1 d . .
H12D H 0.5141(4) 0.8213(10) 0.5435(6) 0.120 Uiso 1 calc R .
H12E H 0.4699(4) 0.8848(10) 0.4891(6) 0.120 Uiso 1 calc R .
H12F H 0.4652(4) 0.7674(10) 0.4908(6) 0.120 Uiso 1 calc R .
C1E C 0.1919(3) 0.6714(7) 0.2696(4) 0.039(2) Uani 1 d . .
O1E O 0.1617(2) 0.7404(4) 0.2644(3) 0.047(2) Uani 1 d . .
C2E C 0.2475(4) 0.6589(6) 0.2816(4) 0.039(2) Uani 1 d . .
O2E O 0.2834(3) 0.7121(5) 0.2854(3) 0.054(2) Uani 1 d . .
C3E C 0.2379(3) 0.5493(6) 0.2797(4) 0.034(2) Uani 1 d . .
O3E O 0.2655(2) 0.4750(4) 0.2875(3) 0.0355(13) Uani 1 d . .
C4E C 0.1851(3) 0.5652(6) 0.2642(4) 0.033(2) Uani 1 d . .
C5E C 0.1425(3) 0.5028(7) 0.2469(4) 0.036(2) Uani 1 d . .
C6E C 0.1494(3) 0.3982(7) 0.2438(4) 0.039(2) Uani 1 d . .
H6EA H 0.1825(3) 0.3715(7) 0.2569(4) 0.047 Uiso 1 calc R .
C7E C 0.1082(3) 0.3363(8) 0.2218(5) 0.048(2) Uani 1 d . .
H7EA H 0.1127(3) 0.2672(8) 0.2196(5) 0.058 Uiso 1 calc R .
C8E C 0.0601(4) 0.3762(8) 0.2031(5) 0.056(3) Uani 1 d D .
C9E C 0.0525(3) 0.4756(9) 0.2072(5) 0.057(3) Uani 1 d . .
H9EA H 0.0191(3) 0.5008(9) 0.1952(5) 0.069 Uiso 1 calc R .
C10E C 0.0934(4) 0.5393(8) 0.2287(5) 0.056(3) Uani 1 d . .
H10E H 0.0879(4) 0.6081(8) 0.2312(5) 0.067 Uiso 1 calc R .
O11E O 0.0191(3) 0.3180(7) 0.1825(4) 0.099(3) Uani 1 d DU .
C12E C 0.0188(7) 0.2165(9) 0.1893(11) 0.062(6) Uani 0.50 d PD 1
H12M H -0.0159(7) 0.1921(9) 0.1702(11) 0.093 Uiso 0.50 calc PR 1
H12N H 0.0330(7) 0.1985(9) 0.2403(11) 0.093 Uiso 0.50 calc PR 1
H12O H 0.0393(7) 0.1870(9) 0.1623(11) 0.093 Uiso 0.50 calc PR 1
C12* C -0.0272(4) 0.3332(14) 0.1283(8) 0.046(5) Uani 0.50 d PD 2
H12P H -0.0495(4) 0.2769(14) 0.1266(8) 0.069 Uiso 0.50 calc PR 2
H12Q H -0.0215(4) 0.3399(14) 0.0817(8) 0.069 Uiso 0.50 calc PR 2
H12R H -0.0430(4) 0.3934(14) 0.1386(8) 0.069 Uiso 0.50 calc PR 2
C1F C 0.1154(3) 0.8698(6) -0.0364(4) 0.029(2) Uani 1 d . .
O1F O 0.0986(2) 0.8834(4) -0.1037(3) 0.0364(14) Uani 1 d . .
C2F C 0.0895(3) 0.8571(6) 0.0207(4) 0.036(2) Uani 1 d . .
O2F O 0.0463(2) 0.8592(5) 0.0217(3) 0.044(2) Uani 1 d . .
C3F C 0.1409(3) 0.8479(6) 0.0737(4) 0.030(2) Uani 1 d . .
O3F O 0.1570(2) 0.8325(4) 0.1399(3) 0.0351(13) Uani 1 d . .
C4F C 0.1640(3) 0.8604(6) 0.0181(4) 0.028(2) Uani 1 d . .
C5F C 0.2158(3) 0.8658(6) 0.0195(4) 0.031(2) Uani 1 d . .
C6F C 0.2553(3) 0.8706(6) 0.0846(4) 0.033(2) Uani 1 d . .
H6FA H 0.2481(3) 0.8686(6) 0.1288(4) 0.040 Uiso 1 calc R .
C7F C 0.3046(3) 0.8781(6) 0.0855(5) 0.039(2) Uani 1 d . .
H7FA H 0.3313(3) 0.8810(6) 0.1301(5) 0.046 Uiso 1 calc R .
C8F C 0.3155(3) 0.8813(6) 0.0195(4) 0.035(2) Uani 1 d . .
C9F C 0.2765(3) 0.8764(7) -0.0457(4) 0.040(2) Uani 1 d . .
H9FA H 0.2836(3) 0.8785(7) -0.0900(4) 0.048 Uiso 1 calc R .
C10F C 0.2269(3) 0.8685(6) -0.0452(4) 0.036(2) Uani 1 d . .
H10F H 0.2002(3) 0.8648(6) -0.0897(4) 0.043 Uiso 1 calc R .
O11F O 0.3649(2) 0.8883(5) 0.0258(3) 0.043(2) Uani 1 d . .
C12F C 0.3774(3) 0.8993(8) -0.0396(5) 0.049(2) Uani 1 d . .
H12G H 0.4142(3) 0.9036(8) -0.0280(5) 0.074 Uiso 1 calc R .
H12H H 0.3618(3) 0.9595(8) -0.0646(5) 0.074 Uiso 1 calc R .
H12I H 0.3648(3) 0.8422(8) -0.0709(5) 0.074 Uiso 1 calc R .
O21 O 0.3510(2) 1.5759(4) 0.2566(3) 0.046(2) Uani 1 d . .
O22 O 0.4116(2) 1.3991(6) 0.2441(3) 0.060(2) Uani 1 d . .
O23 O 0.4218(2) 1.3372(5) 0.3795(3) 0.047(2) Uani 1 d . .
O24 O 0.3734(2) 1.5239(4) 0.4001(3) 0.045(2) Uani 1 d . .
O31 O 0.1335(2) 1.0687(4) 0.2879(3) 0.0372(14) Uani 1 d . .
O32 O 0.0885(2) 0.8798(4) 0.3078(3) 0.0432(15) Uani 1 d . .
O33 O 0.0610(2) 0.9046(5) 0.1645(3) 0.0433(14) Uani 1 d . .
O34 O 0.1398(2) 1.0383(4) 0.1530(3) 0.0423(15) Uani 1 d . .
O40 O 0.0062(5) 1.2496(9) -0.1991(6) 0.051(3) Uani 0.50 d P 1
O50 O -0.0169(4) 0.0003(8) 0.1924(6) 0.037(3) Uani 0.50 d P 1
O51 O 0.0032(4) 0.0760(8) 0.1715(6) 0.038(3) Uani 0.50 d P 2
O60 O 0.0576(10) 0.8858(15) 0.5495(12) 0.048(8) Uani 0.50 d P .
O61 O 0.0587(20) 0.9085(34) 0.5412(29) 0.035(12) Uiso 0.25 d P .
O62 O 0.0606(12) 0.8580(21) 0.5595(17) 0.012(6) Uiso 0.25 d P .
O70 O 0.4666(5) 0.3889(10) 0.8949(7) 0.093(4) Uani 0.70 d PU .
O71 O 0.4741(15) 0.4274(29) 0.9341(20) 0.113(9) Uiso 0.30 d PU .
O80 O 0.5201(9) 0.4496(18) 0.8297(12) 0.062(6) Uiso 0.30 d P .
O81 O 0.5200(14) 0.3567(28) 0.8024(19) 0.065(10) Uiso 0.20 d P .
O82 O 0.5436(13) 0.4044(32) 0.7431(19) 0.094(11) Uiso 0.25 d P .
O83 O 0.5415(11) 0.3336(25) 0.7514(16) 0.067(8) Uiso 0.25 d P .
O90 O 0.5160(9) 0.5759(19) 0.9256(13) 0.071(7) Uiso 0.30 d P .
O91 O 0.5039(7) 0.5759(15) 0.8573(10) 0.044(5) Uiso 0.30 d P .
O92 O 0.5053(7) 0.6506(15) 0.8431(10) 0.044(5) Uiso 0.30 d P .
O93 O 0.4905(26) 0.7408(53) 0.7765(36) 0.065(19) Uiso 0.10 d P .

loop_
_atom_type_symbol
_atom_type_description
_atom_type_scat_dispersion_real
_atom_type_scat_dispersion_imag
_atom_type_scat_source
C C 0.0033 0.0016 'International Tables Vol C Tables 4.2.6.8 and 6.1.1.4'
H H 0.0000 0.0000 'International Tables Vol C Tables 4.2.6.8 and 6.1.1.4'
O O 0.0106 0.0060 'International Tables Vol C Tables 4.2.6.8 and 6.1.1.4'
Gd Gd -0.1653 3.9035 'International Tables Vol C Tables 4.2.6.8 and 6.1.1.4'

loop_
_geom_angle_atom_site_label_1
_geom_angle_atom_site_label_2
_geom_angle_atom_site_label_3
_geom_angle
_geom_angle_site_symmetry_1
_geom_angle_site_symmetry_3
_geom_angle_publ_flag
O1B Gd1 O3E 101.7(2) . 1_565 ?
O1B Gd1 O1A 73.2(2) . . ?
O3E Gd1 O1A 76.5(2) 1_565 . ?
O1B Gd1 O3C 73.0(2) . . ?
O3E Gd1 O3C 73.4(2) 1_565 . ?
O1A Gd1 O3C 128.2(2) . . ?
O1B Gd1 O23 80.9(2) . . ?
O3E Gd1 O23 146.8(2) 1_565 . ?
O1A Gd1 O23 134.2(2) . . ?
O3C Gd1 O23 75.9(2) . . ?
O1B Gd1 O22 91.0(2) . . ?
O3E Gd1 O22 144.2(2) 1_565 . ?
O1A Gd1 O22 75.5(2) . . ?
O3C Gd1 O22 142.3(2) . . ?
O23 Gd1 O22 67.8(2) . . ?
O1B Gd1 O24 141.0(2) . . ?
O3E Gd1 O24 83.5(2) 1_565 . ?
O1A Gd1 O24 144.1(2) . . ?
O3C Gd1 O24 71.7(2) . . ?
O23 Gd1 O24 75.1(2) . . ?
O22 Gd1 O24 107.2(2) . . ?
O1B Gd1 O21 150.0(2) . . ?
O3E Gd1 O21 77.0(2) 1_565 . ?
O1A Gd1 O21 77.5(2) . . ?
O3C Gd1 O21 132.7(2) . . ?
O23 Gd1 O21 116.8(2) . . ?
O22 Gd1 O21 75.6(2) . . ?
O24 Gd1 O21 69.0(2) . . ?
O1E Gd2 O3B 101.7(2) . . ?
O1E Gd2 O3F 70.1(2) . . ?
O3B Gd2 O3F 81.1(2) . . ?
O1E Gd2 O1D 74.4(2) . . ?
O3B Gd2 O1D 73.3(2) . . ?
O3F Gd2 O1D 130.3(2) . . ?
O1E Gd2 O31 148.5(2) . . ?
O3B Gd2 O31 89.0(2) . . ?
O3F Gd2 O31 141.4(2) . . ?
O1D Gd2 O31 80.7(2) . . ?
O1E Gd2 O32 80.7(2) . . ?
O3B Gd2 O32 146.5(2) . . ?
O3F Gd2 O32 129.4(2) . . ?
O1D Gd2 O32 75.4(2) . . ?
O31 Gd2 O32 74.5(2) . . ?
O1E Gd2 O34 142.9(2) . . ?
O3B Gd2 O34 73.1(2) . . ?
O3F Gd2 O34 72.9(2) . . ?
O1D Gd2 O34 134.1(2) . . ?
O31 Gd2 O34 68.5(2) . . ?
O32 Gd2 O34 124.2(2) . . ?
O1E Gd2 O33 98.1(2) . . ?
O3B Gd2 O33 144.0(2) . . ?
O3F Gd2 O33 77.8(2) . . ?
O1D Gd2 O33 141.7(2) . . ?
O31 Gd2 O33 89.6(2) . . ?
O32 Gd2 O33 66.4(2) . . ?
O34 Gd2 O33 72.9(2) . . ?
O1A C1A C4A 135.9(8) . . ?
O1A C1A C2A 134.7(7) . . ?
C4A C1A C2A 89.4(6) . . ?
C1A O1A Gd1 150.5(5) . . ?
O2A C2A C3A 136.4(7) . . ?
O2A C2A C1A 135.0(7) . . ?
C3A C2A C1A 88.5(7) . . ?
O3A C3A C4A 135.1(8) . . ?
O3A C3A C2A 135.3(8) . . ?
C4A C3A C2A 89.6(6) . . ?
C1A C4A C3A 92.5(7) . . ?
C1A C4A C5A 133.0(7) . . ?
C3A C4A C5A 134.5(8) . . ?
C10A C5A C6A 117.3(8) . . ?
C10A C5A C4A 122.8(8) . . ?
C6A C5A C4A 119.9(7) . . ?
C7A C6A C5A 122.0(8) . . ?
C6A C7A C8A 119.2(8) . . ?
O11A C8A C7A 119.0(8) . . ?
O11A C8A C9A 120.7(8) . . ?
C7A C8A C9A 120.2(8) . . ?
C10A C9A C8A 119.8(8) . . ?
C9A C10A C5A 121.5(8) . . ?
C8A O11A C12' 125.8(9) . . ?
C8A O11A C12A 121.5(9) . . ?
O1B C1B C4B 133.3(8) . . ?
O1B C1B C2B 135.6(9) . . ?
C4B C1B C2B 91.1(7) . . ?
C1B O1B Gd1 153.6(6) . . ?
O2B C2B C1B 137.4(9) . . ?
O2B C2B C3B 135.6(8) . . ?
C1B C2B C3B 86.7(7) . . ?
O3B C3B C4B 135.7(8) . . ?
O3B C3B C2B 133.7(8) . . ?
C4B C3B C2B 90.6(7) . . ?
C3B O3B Gd2 140.7(6) . . ?
C5B C4B C1B 133.4(8) . . ?
C5B C4B C3B 135.0(8) . . ?
C1B C4B C3B 91.4(7) . . ?
C10B C5B C4B 121.6(8) . . ?
C10B C5B C6B 117.5(8) . . ?
C4B C5B C6B 120.8(8) . . ?
C7B C6B C5B 119.3(9) . . ?
C6B C7B C8B 122.0(9) . . ?
O11B C8B C9B 124.6(9) . . ?
O11B C8B C7B 115.9(9) . . ?
C9B C8B C7B 119.5(9) . . ?
C8B C9B C10B 119.5(9) . . ?
C9B C10B C5B 122.1(9) . . ?
C8B O11B C12B 117.3(9) . . ?
O1C C1C C4C 136.8(8) . . ?
O1C C1C C2C 133.4(8) . . ?
C4C C1C C2C 89.8(6) . . ?
O2C C2C C1C 136.5(8) . . ?
O2C C2C C3C 135.3(8) . . ?
C1C C2C C3C 88.2(6) . . ?
O3C C3C C4C 135.3(8) . . ?
O3C C3C C2C 134.4(7) . . ?
C4C C3C C2C 90.2(7) . . ?
C3C O3C Gd1 137.5(5) . . ?
C5C C4C C3C 132.0(8) . . ?
C5C C4C C1C 136.3(7) . . ?
C3C C4C C1C 91.7(7) . . ?
C6C C5C C10C 117.3(8) . . ?
C6C C5C C4C 120.7(7) . . ?
C10C C5C C4C 122.0(7) . . ?
C7C C6C C5C 121.5(8) . . ?
C8C C7C C6C 119.3(8) . . ?
C7C C8C O11C 119.9(7) . . ?
C7C C8C C9C 120.9(8) . . ?
O11C C8C C9C 119.2(7) . . ?
C10C C9C C8C 119.8(8) . . ?
C9C C10C C5C 121.1(7) . . ?
C8C O11C C12C 117.8(8) . . ?
C8C O11C C12" 123.1(8) . . ?
O1D C1D C4D 137.0(9) . . ?
O1D C1D C2D 132.6(8) . . ?
C4D C1D C2D 90.4(7) . . ?
C1D O1D Gd2 150.9(6) . . ?
O2D C2D C1D 135.9(8) . . ?
O2D C2D C3D 137.5(8) . . ?
C1D C2D C3D 86.7(7) . . ?
O3D C3D C4D 137.5(8) . . ?
O3D C3D C2D 134.0(8) . . ?
C4D C3D C2D 88.5(6) . . ?
C1D C4D C3D 94.2(7) . . ?
C1D C4D C5D 133.8(8) . . ?
C3D C4D C5D 132.0(7) . . ?
C6D C5D C10D 118.7(9) . . ?
C6D C5D C4D 121.0(8) . . ?
C10D C5D C4D 120.3(8) . . ?
C5D C6D C7D 120.7(9) . . ?
C8D C7D C6D 119.7(9) . . ?
O11D C8D C9D 123.8(9) . . ?
O11D C8D C7D 114.9(8) . . ?
C9D C8D C7D 121.3(9) . . ?
C8D C9D C10D 118.3(9) . . ?
C5D C10D C9D 121.3(8) . . ?
C8D O11D C12D 117.5(8) . . ?
O1E C1E C4E 132.2(9) . . ?
O1E C1E C2E 137.5(9) . . ?
C4E C1E C2E 90.2(7) . . ?
C1E O1E Gd2 144.5(6) . . ?
O2E C2E C1E 136.9(9) . . ?
O2E C2E C3E 136.2(9) . . ?
C1E C2E C3E 86.6(7) . . ?
O3E C3E C4E 134.8(8) . . ?
O3E C3E C2E 134.0(8) . . ?
C4E C3E C2E 91.1(7) . . ?
C3E O3E Gd1 148.6(5) . 1_545 ?
C5E C4E C3E 134.2(7) . . ?
C5E C4E C1E 133.9(8) . . ?
C3E C4E C1E 91.8(7) . . ?
C10E C5E C4E 122.3(9) . . ?
C10E C5E C6E 118.3(9) . . ?
C4E C5E C6E 119.3(7) . . ?
C7E C6E C5E 120.4(8) . . ?
C6E C7E C8E 119.1(10) . . ?
O11E C8E C9E 117.5(10) . . ?
O11E C8E C7E 120.8(10) . . ?
C9E C8E C7E 121.7(9) . . ?
C8E C9E C10E 120.2(9) . . ?
C9E C10E C5E 120.3(10) . . ?
C8E O11E C12E 125.8(11) . . ?
C8E O11E C12* 129.3(10) . . ?
O1F C1F C4F 137.3(7) . . ?
O1F C1F C2F 132.6(7) . . ?
C4F C1F C2F 90.2(6) . . ?
O2F C2F C3F 137.4(7) . . ?
O2F C2F C1F 135.8(8) . . ?
C3F C2F C1F 86.7(6) . . ?
O3F C3F C4F 134.9(7) . . ?
O3F C3F C2F 133.4(7) . . ?
C4F C3F C2F 91.7(6) . . ?
C3F O3F Gd2 136.1(5) . . ?
C5F C4F C1F 135.6(7) . . ?
C5F C4F C3F 132.9(7) . . ?
C1F C4F C3F 91.5(6) . . ?
C6F C5F C10F 119.0(7) . . ?
C6F C5F C4F 121.2(7) . . ?
C10F C5F C4F 119.8(7) . . ?
C7F C6F C5F 120.9(7) . . ?
C6F C7F C8F 119.6(8) . . ?
O11F C8F C9F 124.4(7) . . ?
O11F C8F C7F 115.4(7) . . ?
C9F C8F C7F 120.2(7) . . ?
C8F C9F C10F 119.1(7) . . ?
C9F C10F C5F 121.2(7) . . ?
C8F O11F C12F 117.3(6) . . ?
O83 O81 O80 123.6(32) . . ?
O83 O81 O82 36.6(18) . . ?
O80 O81 O82 87.8(26) . . ?
O83 O81 O83 95.5(27) . 2_656 ?
O80 O81 O83 106.4(27) . 2_656 ?
O82 O81 O83 100.7(25) . 2_656 ?
O83 O82 O81 55.8(29) . . ?
O82 O83 O81 87.6(36) . . ?
O82 O83 O81 79.7(33) . 2_656 ?
O81 O83 O81 79.6(27) . 2_656 ?
O92 O91 O90 105.0(23) . . ?
O91 O92 O93 148.7(31) . . ?
O93 O93 O92 122.4(46) 2_656 . ?

loop_
_geom_bond_atom_site_label_1
_geom_bond_atom_site_label_2
_geom_bond_distance
_geom_bond_site_symmetry_2
_geom_bond_publ_flag
Gd1 O1B 2.327(6) . ?
Gd1 O3E 2.338(6) 1_565 ?
Gd1 O1A 2.340(5) . ?
Gd1 O3C 2.374(5) . ?
Gd1 O23 2.417(6) . ?
Gd1 O22 2.435(6) . ?
Gd1 O24 2.442(5) . ?
Gd1 O21 2.445(6) . ?
Gd2 O1E 2.344(6) . ?
Gd2 O3B 2.350(6) . ?
Gd2 O3F 2.368(5) . ?
Gd2 O1D 2.379(5) . ?
Gd2 O31 2.408(5) . ?
Gd2 O32 2.440(6) . ?
Gd2 O34 2.446(6) . ?
Gd2 O33 2.462(5) . ?
C1A O1A 1.257(9) . ?
C1A C4A 1.433(11) . ?
C1A C2A 1.488(11) . ?
C2A O2A 1.239(10) . ?
C2A C3A 1.479(12) . ?
C3A O3A 1.246(9) . ?
C3A C4A 1.436(12) . ?
C4A C5A 1.440(12) . ?
C5A C10A 1.391(11) . ?
C5A C6A 1.412(11) . ?
C6A C7A 1.372(12) . ?
C7A C8A 1.388(11) . ?
C8A O11A 1.346(10) . ?
C8A C9A 1.395(12) . ?
C9A C10A 1.380(12) . ?
O11A C12' 1.423(9) . ?
O11A C12A 1.426(9) . ?
C1B O1B 1.255(10) . ?
C1B C4B 1.435(12) . ?
C1B C2B 1.493(12) . ?
C2B O2B 1.234(10) . ?
C2B C3B 1.504(12) . ?
C3B O3B 1.253(10) . ?
C3B C4B 1.438(12) . ?
C4B C5B 1.419(11) . ?
C5B C10B 1.385(12) . ?
C5B C6B 1.436(12) . ?
C6B C7B 1.362(12) . ?
C7B C8B 1.383(13) . ?
C8B O11B 1.363(11) . ?
C8B C9B 1.379(13) . ?
C9B C10B 1.384(13) . ?
O11B C12B 1.416(11) . ?
C1C O1C 1.225(9) . ?
C1C C4C 1.456(11) . ?
C1C C2C 1.489(11) . ?
C2C O2C 1.228(10) . ?
C2C C3C 1.496(11) . ?
C3C O3C 1.265(9) . ?
C3C C4C 1.438(11) . ?
C4C C5C 1.422(11) . ?
C5C C6C 1.397(11) . ?
C5C C10C 1.417(11) . ?
C6C C7C 1.389(12) . ?
C7C C8C 1.371(11) . ?
C8C O11C 1.373(9) . ?
C8C C9C 1.389(11) . ?
C9C C10C 1.366(11) . ?
O11C C12C 1.432(8) . ?
O11C C12" 1.438(9) . ?
C1D O1D 1.254(9) . ?
C1D C4D 1.400(11) . ?
C1D C2D 1.512(12) . ?
C2D O2D 1.222(10) . ?
C2D C3D 1.521(11) . ?
C3D O3D 1.234(9) . ?
C3D C4D 1.442(12) . ?
C4D C5D 1.443(12) . ?
C5D C6D 1.389(11) . ?
C5D C10D 1.402(12) . ?
C6D C7D 1.391(13) . ?
C7D C8D 1.390(13) . ?
C8D O11D 1.370(11) . ?
C8D C9D 1.386(12) . ?
C9D C10D 1.404(13) . ?
O11D C12D 1.459(12) . ?
C1E O1E 1.243(10) . ?
C1E C4E 1.453(12) . ?
C1E C2E 1.503(13) . ?
C2E O2E 1.218(10) . ?
C2E C3E 1.509(12) . ?
C3E O3E 1.249(10) . ?
C3E C4E 1.424(11) . ?
O3E Gd1 2.338(6) 1_545 ?
C4E C5E 1.411(12) . ?
C5E C10E 1.393(12) . ?
C5E C6E 1.437(12) . ?
C6E C7E 1.378(12) . ?
C7E C8E 1.383(13) . ?
C8E O11E 1.344(11) . ?
C8E C9E 1.372(14) . ?
C9E C10E 1.386(14) . ?
O11E C12E 1.384(9) . ?
O11E C12* 1.400(9) . ?
C1F O1F 1.264(9) . ?
C1F C4F 1.439(11) . ?
C1F C2F 1.523(11) . ?
C2F O2F 1.215(9) . ?
C2F C3F 1.484(11) . ?
C3F O3F 1.246(9) . ?
C3F C4F 1.442(10) . ?
C4F C5F 1.438(11) . ?
C5F C6F 1.395(11) . ?
C5F C10F 1.400(11) . ?
C6F C7F 1.374(11) . ?
C7F C8F 1.421(11) . ?
C8F O11F 1.350(9) . ?
C8F C9F 1.389(11) . ?
C9F C10F 1.392(11) . ?
O11F C12F 1.439(9) . ?
O61 O62 0.77(6) . ?
O70 O71 0.90(4) . ?
O80 O81 1.37(4) . ?
O81 O83 1.36(4) . ?
O81 O82 1.64(5) . ?
O81 O83 1.73(4) 2_656 ?
O82 O83 0.98(4) . ?
O83 O81 1.73(4) 2_656 ?
O90 O91 1.27(3) . ?
O91 O92 1.05(2) . ?
O92 O93 1.74(7) . ?
O93 O93 1.31(12) 2_656 ?
